data_4117050
loop_
_publ_author_name
'Keith A. Hirsch'
'Scott R. Wilson'
'Jeffrey S. Moore'

_publ_contact_author
; 
Jeffrey S. Moore 
University of Illinois 
School of Chemical Sciences, Box 55-5 
600 South Mathews Avenue 
Urbana, Illinois  61801 
USA 
;
_publ_contact_author_email moore@aries.scs.uiuc.edu
_publ_contact_author_fax '1  217 244 8068'
_publ_contact_author_phone '1  217 244 4024'
_publ_section_title
;
 Association of Dicyanodiphenylacetylenes with Silver(I) Salts in Solution
 and Solid State: Electrospray Ionization Mass Spectrometry Samples
 Aggregates at Subsaturated Concentrations
;
_journal_name_full 'Journal of the American Chemical Society'
_journal_page_first 10401
_journal_page_last 10412
_journal_paper_doi 10.1021/ja971135g
_journal_volume 119
_journal_year 1997
_chemical_formula_moiety 'C17 H8 N2 O3 F3 S Ag'
_chemical_formula_structural 'C17 H8 N2 O3 F3 S Ag'
_chemical_formula_sum 'C17 H8 Ag F3 N2 O3 S'
_chemical_formula_weight 485.18
_chemical_name_systematic
; 
2,4'-dicyanodiphenylacetylene silver(I) triflate 
;
_space_group_IT_number 14
_symmetry_cell_setting monoclinic
_symmetry_space_group_name_Hall '-P 2ybc'
_symmetry_space_group_name_H-M 'P 1 21/c 1'
_atom_sites_solution_hydrogens geom
_atom_sites_solution_primary direct
_atom_sites_solution_secondary difmap
_audit_creation_method SHELXL
_audit_update_record
; 
KH, 1/29/97 
;
_cell_angle_alpha 90.00
_cell_angle_beta 107.4000(10)
_cell_angle_gamma 90.00
_cell_formula_units_Z 4
_cell_length_a 10.5845(3)
_cell_length_b 14.50150(10)
_cell_length_c 11.9019(3)
_cell_measurement_reflns_used 4061
_cell_measurement_temperature 198(2)
_cell_measurement_theta_max 28
_cell_measurement_theta_min 4
_cell_volume 1743.24(7)
_computing_cell_refinement 'SAINT (Siemens, 1994)'
_computing_data_collection 'SMART (Siemens, 1994)'
_computing_data_reduction 'SAINT (Siemens, 1994)'
_computing_molecular_graphics 'SHELXTL (Siemens, 1994)'
_computing_publication_material 'CIFTAB (Sheldrick, 1993)'
_computing_structure_refinement 'SHELXTL (Siemens, 1994)'
_computing_structure_solution 'SHELXTL (Siemens, 1994)'
_diffrn_ambient_temperature 198(2)
_diffrn_measurement_device 'Siemens Platform'
_diffrn_measurement_method '\w scans'
_diffrn_radiation_monochromator graphite
_diffrn_radiation_source 'normal-focus sealed tube'
_diffrn_radiation_type MoK\a
_diffrn_radiation_wavelength 0.71073
_diffrn_reflns_av_R_equivalents 0.0333
_diffrn_reflns_av_sigmaI/netI 0.0360
_diffrn_reflns_limit_h_max 14
_diffrn_reflns_limit_h_min -13
_diffrn_reflns_limit_k_max 19
_diffrn_reflns_limit_k_min -16
_diffrn_reflns_limit_l_max 13
_diffrn_reflns_limit_l_min -15
_diffrn_reflns_number 10913
_diffrn_reflns_theta_max 28.31
_diffrn_reflns_theta_min 2.02
_diffrn_standards_decay_% 0
_diffrn_standards_interval_time 360
_diffrn_standards_number 237
_exptl_absorpt_coefficient_mu 1.327
_exptl_absorpt_correction_T_max 0.8441
_exptl_absorpt_correction_T_min 0.6402
_exptl_absorpt_correction_type integration
_exptl_crystal_colour 'colorless         '
_exptl_crystal_density_diffrn 1.849
_exptl_crystal_density_meas ?
_exptl_crystal_density_method '?                 '
_exptl_crystal_description 'prismatic         '
_exptl_crystal_F_000 952
_exptl_crystal_size_max 0.14
_exptl_crystal_size_mid 0.26
_exptl_crystal_size_min 0.42
_refine_diff_density_max 1.335
_refine_diff_density_min -0.569
_refine_diff_density_rms 0.080
_refine_ls_extinction_method none
_refine_ls_goodness_of_fit_all 1.043
_refine_ls_goodness_of_fit_obs 1.066
_refine_ls_hydrogen_treatment noref
_refine_ls_matrix_type full
_refine_ls_number_parameters 268
_refine_ls_number_reflns 4147
_refine_ls_number_restraints 0
_refine_ls_restrained_S_all 1.047
_refine_ls_restrained_S_obs 1.066
_refine_ls_R_factor_all 0.0644
_refine_ls_R_factor_obs 0.0409
_refine_ls_shift/esd_max -0.004
_refine_ls_shift/esd_mean 0.000
_refine_ls_structure_factor_coef Fsqd
_refine_ls_weighting_details 'w=1/[\s^2^(Fo^2^)+(0.0441P)^2^+2.3643P] where P=(Fo^2^+2Fc^2^)/3'
_refine_ls_weighting_scheme calc
_refine_ls_wR_factor_all 0.1092
_refine_ls_wR_factor_obs 0.0945
_reflns_number_observed 3064
_reflns_number_total 4150
_reflns_observed_criterion >2sigma(I)
_cod_data_source_file ja971135g_5.cif
_cod_data_source_block w39sa(Complex8)
_cod_depositor_comments
;
The following automatic conversions were performed:

'_exptl_crystal_density_meas' value 'not_measured' was changed to '?'
- the value is perceived as not measured.

Automatic conversion script
Id: cif_fix_values 3008 2015-01-20 13:52:24Z robertas 

The following automatic conversions were performed:

'_refine_ls_weighting_scheme' value 'calc
w=1/[\s^2^(Fo^2^)+(0.0441P)^2^+2.3643P] where P=(Fo^2^+2Fc^2^)/3' was
changed to 'calc'. New tag '_refine_ls_weighting_details' was
created. The value of the new tag was set to
'w=1/[\s^2^(Fo^2^)+(0.0441P)^2^+2.3643P] where P=(Fo^2^+2Fc^2^)/3'.

Automatic conversion script
Id: cif_fix_values 3143 2015-03-26 13:38:13Z robertas 
;
_cod_original_sg_symbol_H-M 'P 1 21/c 1 '
_cod_database_code 4117050

loop_
_symmetry_equiv_pos_as_xyz
'x, y, z'
'-x, y+1/2, -z+1/2'
'-x, -y, -z'
'x, -y-1/2, z-1/2'

loop_
_atom_site_aniso_label
_atom_site_aniso_U_11
_atom_site_aniso_U_22
_atom_site_aniso_U_33
_atom_site_aniso_U_23
_atom_site_aniso_U_13
_atom_site_aniso_U_12
Ag1 0.0439(2) 0.0661(2) 0.0394(2) 0.00177(14) 0.01138(12) -0.00101(14)
S1 0.0367(5) 0.0559(6) 0.0386(5) -0.0029(4) 0.0079(4) -0.0055(4)
O1 0.076(2) 0.056(2) 0.045(2) -0.0018(13) 0.0207(14) 0.008(2)
O2 0.093(2) 0.052(2) 0.071(2) -0.005(2) 0.029(2) -0.021(2)
O3 0.046(2) 0.136(3) 0.059(2) 0.011(2) -0.0057(15) -0.005(2)
C17 0.054(3) 0.068(3) 0.056(3) 0.017(2) 0.023(2) 0.018(2)
F1 0.0428(15) 0.131(3) 0.106(2) 0.061(2) 0.019(2) 0.022(2)
F2 0.137(3) 0.114(3) 0.092(2) -0.007(2) 0.071(2) 0.033(2)
F3 0.061(2) 0.079(2) 0.100(2) 0.040(2) 0.039(2) 0.0127(14)
N1 0.046(2) 0.051(2) 0.042(2) 0.0054(15) 0.0119(14) -0.0029(15)
C1 0.031(2) 0.036(2) 0.041(2) 0.006(2) 0.0089(14) -0.0020(14)
C2 0.036(2) 0.033(2) 0.033(2) -0.0003(14) 0.0093(13) -0.0079(14)
C3 0.033(2) 0.037(2) 0.040(2) 0.004(2) 0.0079(14) -0.0041(15)
C4 0.047(2) 0.061(3) 0.035(2) 0.004(2) 0.004(2) -0.008(2)
C5 0.050(2) 0.077(3) 0.041(2) -0.017(2) 0.018(2) -0.017(2)
C6 0.045(2) 0.054(3) 0.056(2) -0.014(2) 0.022(2) -0.008(2)
C7 0.035(2) 0.040(2) 0.052(2) 0.001(2) 0.009(2) -0.003(2)
C8 0.035(2) 0.044(2) 0.041(2) 0.007(2) 0.0045(15) -0.003(2)
C9 0.035(2) 0.045(2) 0.046(2) 0.008(2) 0.005(2) -0.002(2)
C10 0.033(2) 0.040(2) 0.043(2) 0.005(2) 0.0061(15) -0.0018(15)
C11 0.039(2) 0.056(2) 0.033(2) 0.000(2) 0.0005(15) 0.005(2)
C12 0.035(2) 0.053(2) 0.037(2) 0.004(2) -0.0001(15) 0.006(2)
C13 0.034(2) 0.036(2) 0.036(2) 0.0030(15) 0.0067(14) -0.0056(14)
C14 0.047(2) 0.051(2) 0.033(2) 0.004(2) 0.006(2) 0.000(2)
C15 0.038(2) 0.056(3) 0.042(2) 0.010(2) 0.000(2) 0.007(2)
C16 0.036(2) 0.042(2) 0.034(2) 0.000(2) 0.0051(15) -0.006(2)
N2 0.045(2) 0.051(2) 0.044(2) -0.0038(15) 0.0133(15) -0.008(2)

loop_
_atom_site_label
_atom_site_type_symbol
_atom_site_fract_x
_atom_site_fract_y
_atom_site_fract_z
_atom_site_U_iso_or_equiv
_atom_site_thermal_displace_type
_atom_site_occupancy
_atom_site_calc_flag
Ag1 Ag -0.09253(3) -0.11162(2) 1.35089(3) 0.05001(13) Uani 1 d
S1 S -0.21799(9) 0.09555(7) 1.41279(8) 0.0445(2) Uani 1 d
O1 O -0.2289(3) 0.0297(2) 1.3210(2) 0.0586(8) Uani 1 d
O2 O -0.2309(4) 0.1892(2) 1.3737(3) 0.0712(9) Uani 1 d
O3 O -0.1154(3) 0.0744(3) 1.5181(3) 0.0850(11) Uani 1 d
C17 C -0.3662(4) 0.0752(3) 1.4549(4) 0.0581(11) Uani 1 d
F1 F -0.4737(3) 0.0942(2) 1.3689(3) 0.0939(11) Uani 1 d
F2 F -0.3694(4) 0.1243(3) 1.5452(3) 0.1066(13) Uani 1 d
F3 F -0.3727(3) -0.0132(2) 1.4841(3) 0.0769(8) Uani 1 d
N1 N -0.0639(3) -0.1081(2) 1.1726(3) 0.0470(8) Uani 1 d
C1 C -0.0614(3) -0.1091(2) 1.0771(3) 0.0365(7) Uani 1 d
C2 C -0.0577(3) -0.1150(2) 0.9581(3) 0.0344(7) Uani 1 d
C3 C -0.1535(3) -0.0690(3) 0.8682(3) 0.0375(8) Uani 1 d
C4 C -0.1495(4) -0.0802(3) 0.7527(3) 0.0496(10) Uani 1 d
H4 H -0.2075(44) -0.0479(31) 0.6960(40) 0.059 Uiso 1 d
C5 C -0.0538(4) -0.1341(3) 0.7286(4) 0.0547(11) Uani 1 d
H5 H -0.0565(47) -0.1420(32) 0.6537(45) 0.066 Uiso 1 d
C6 C 0.0403(4) -0.1785(3) 0.8176(4) 0.0499(10) Uani 1 d
H6 H 0.1021(44) -0.2143(32) 0.8051(39) 0.060 Uiso 1 d
C7 C 0.0392(4) -0.1692(3) 0.9325(4) 0.0431(9) Uani 1 d
H7 H 0.0978(41) -0.1961(29) 0.9919(37) 0.052 Uiso 1 d
C8 C -0.2497(4) -0.0106(3) 0.8946(3) 0.0415(8) Uani 1 d
C9 C -0.3282(4) 0.0395(3) 0.9174(3) 0.0435(9) Uani 1 d
C10 C -0.4201(3) 0.0990(2) 0.9487(3) 0.0399(8) Uani 1 d
C11 C -0.5275(4) 0.1360(3) 0.8630(3) 0.0449(9) Uani 1 d
H11 H -0.5392(43) 0.1236(28) 0.7788(40) 0.054 Uiso 1 d
C12 C -0.6157(4) 0.1924(3) 0.8945(3) 0.0438(9) Uani 1 d
H12 H -0.6845(42) 0.2187(29) 0.8372(37) 0.053 Uiso 1 d
C13 C -0.5975(3) 0.2135(2) 1.0126(3) 0.0365(8) Uani 1 d
C14 C -0.4891(4) 0.1771(3) 1.0988(3) 0.0453(9) Uani 1 d
H14 H -0.4748(40) 0.1935(30) 1.1789(39) 0.054 Uiso 1 d
C15 C -0.4016(4) 0.1202(3) 1.0665(4) 0.0478(10) Uani 1 d
H15 H -0.3367(47) 0.0989(29) 1.1217(41) 0.057 Uiso 1 d
C16 C -0.6917(4) 0.2696(3) 1.0467(3) 0.0384(8) Uani 1 d
N2 N -0.7670(3) 0.3104(2) 1.0763(3) 0.0468(8) Uani 1 d

loop_
_atom_type_symbol
_atom_type_description
_atom_type_scat_dispersion_real
_atom_type_scat_dispersion_imag
_atom_type_scat_source
C C 0.0033 0.0016 'International Tables Vol C Tables 4.2.6.8 and 6.1.1.4'
H H 0.0000 0.0000 'International Tables Vol C Tables 4.2.6.8 and 6.1.1.4'
N N 0.0061 0.0033 'International Tables Vol C Tables 4.2.6.8 and 6.1.1.4'
O O 0.0106 0.0060 'International Tables Vol C Tables 4.2.6.8 and 6.1.1.4'
F F 0.0171 0.0103 'International Tables Vol C Tables 4.2.6.8 and 6.1.1.4'
S S 0.1246 0.1234 'International Tables Vol C Tables 4.2.6.8 and 6.1.1.4'
Ag Ag -0.8971 1.1015 'International Tables Vol C Tables 4.2.6.8 and 6.1.1.4'

loop_
_exptl_crystal_face_index_h
_exptl_crystal_face_index_k
_exptl_crystal_face_index_l
_exptl_crystal_face_perp_dist
0.00 -1.00 1.00 0.0700
0.00 1.00 -1.00 0.0700
0.00 1.00 1.00 0.1300
0.00 -1.00 -1.00 0.1300
1.00 0.00 0.00 0.2100
-1.00 0.00 0.00 0.2100
1.00 -1.00 -1.00 0.2400
-1.00 1.00 1.00 0.2400

loop_
_geom_angle_atom_site_label_1
_geom_angle_atom_site_label_2
_geom_angle_atom_site_label_3
_geom_angle
_geom_angle_site_symmetry_1
_geom_angle_site_symmetry_3
N1 Ag1 N2 132.41(12) . 2_447
N1 Ag1 O3 105.04(13) . 3_558
N2 Ag1 O3 117.26(13) 2_447 3_558
N1 Ag1 O1 94.80(11) . .
N2 Ag1 O1 92.71(11) 2_447 .
O3 Ag1 O1 107.23(13) 3_558 .
O3 S1 O1 113.2(2) . .
O3 S1 O2 117.7(2) . .
O1 S1 O2 114.1(2) . .
O3 S1 C17 102.5(2) . .
O1 S1 C17 102.9(2) . .
O2 S1 C17 103.8(2) . .
S1 O1 Ag1 122.3(2) . .
S1 O3 Ag1 148.4(3) . 3_558
F2 C17 F1 107.4(4) . .
F2 C17 F3 107.1(4) . .
F1 C17 F3 107.7(4) . .
F2 C17 S1 112.3(4) . .
F1 C17 S1 111.8(3) . .
F3 C17 S1 110.3(3) . .
C1 N1 Ag1 173.5(3) . .
N1 C1 C2 177.3(4) . .
C7 C2 C3 120.8(3) . .
C7 C2 C1 119.3(3) . .
C3 C2 C1 119.8(3) . .
C4 C3 C2 117.8(3) . .
C4 C3 C8 121.2(3) . .
C2 C3 C8 121.0(3) . .
C5 C4 C3 120.8(4) . .
C5 C4 H4 121.3(29) . .
C3 C4 H4 117.7(29) . .
C4 C5 C6 120.9(4) . .
C4 C5 H5 118.4(31) . .
C6 C5 H5 120.6(31) . .
C5 C6 C7 119.9(4) . .
C5 C6 H6 123.2(30) . .
C7 C6 H6 116.8(30) . .
C6 C7 C2 119.7(4) . .
C6 C7 H7 122.8(27) . .
C2 C7 H7 117.5(27) . .
C9 C8 C3 178.7(4) . .
C8 C9 C10 178.2(4) . .
C11 C10 C15 119.6(4) . .
C11 C10 C9 120.9(4) . .
C15 C10 C9 119.6(3) . .
C12 C11 C10 120.2(4) . .
C12 C11 H11 119.6(25) . .
C10 C11 H11 120.1(25) . .
C11 C12 C13 120.3(3) . .
C11 C12 H12 119.8(26) . .
C13 C12 H12 119.8(26) . .
C14 C13 C12 119.6(4) . .
C14 C13 C16 119.6(3) . .
C12 C13 C16 120.7(3) . .
C15 C14 C13 119.7(4) . .
C15 C14 H14 120.7(25) . .
C13 C14 H14 119.6(26) . .
C14 C15 C10 120.6(3) . .
C14 C15 H15 117.1(31) . .
C10 C15 H15 122.3(31) . .
N2 C16 C13 176.9(4) . .
C16 N2 Ag1 175.6(3) . 2_457

loop_
_geom_bond_atom_site_label_1
_geom_bond_atom_site_label_2
_geom_bond_distance
_geom_bond_site_symmetry_2
Ag1 N1 2.232(3) .
Ag1 N2 2.238(4) 2_447
Ag1 O3 2.348(3) 3_558
Ag1 O1 2.470(3) .
S1 O3 1.424(3) .
S1 O1 1.429(3) .
S1 O2 1.429(3) .
S1 C17 1.808(5) .
O3 Ag1 2.348(3) 3_558
C17 F2 1.299(6) .
C17 F1 1.312(5) .
C17 F3 1.335(5) .
N1 C1 1.145(5) .
C1 C2 1.431(5) .
C2 C7 1.396(5) .
C2 C3 1.403(5) .
C3 C4 1.398(5) .
C3 C8 1.430(5) .
C4 C5 1.376(7) .
C4 H4 0.90(5) .
C5 C6 1.378(6) .
C5 H5 0.89(5) .
C6 C7 1.378(6) .
C6 H6 0.88(5) .
C7 H7 0.88(4) .
C8 C9 1.194(5) .
C9 C10 1.431(5) .
C10 C11 1.388(5) .
C10 C15 1.392(6) .
C11 C12 1.375(6) .
C11 H11 0.99(5) .
C12 C13 1.395(5) .
C12 H12 0.92(4) .
C13 C14 1.394(5) .
C13 C16 1.436(5) .
C14 C15 1.378(6) .
C14 H14 0.95(4) .
C15 H15 0.85(5) .
C16 N2 1.131(5) .
N2 Ag1 2.238(4) 2_457

loop_
_geom_torsion_atom_site_label_1
_geom_torsion_atom_site_label_2
_geom_torsion_atom_site_label_3
_geom_torsion_atom_site_label_4
_geom_torsion
_geom_torsion_site_symmetry_1
_geom_torsion_site_symmetry_4
O3 S1 O1 Ag1 4.3(3) . .
O2 S1 O1 Ag1 142.5(2) . .
C17 S1 O1 Ag1 -105.7(2) . .
N1 Ag1 O1 S1 -142.0(2) . .
N2 Ag1 O1 S1 85.1(2) 2_447 .
O3 Ag1 O1 S1 -34.6(2) 3_558 .
O1 S1 O3 Ag1 110.7(5) . 3_558
O2 S1 O3 Ag1 -26.0(6) . 3_558
C17 S1 O3 Ag1 -139.1(5) . 3_558
O3 S1 C17 F2 57.1(4) . .
O1 S1 C17 F2 174.9(3) . .
O2 S1 C17 F2 -65.9(4) . .
O3 S1 C17 F1 177.9(4) . .
O1 S1 C17 F1 -64.3(4) . .
O2 S1 C17 F1 54.9(4) . .
O3 S1 C17 F3 -62.3(4) . .
O1 S1 C17 F3 55.5(4) . .
O2 S1 C17 F3 174.7(3) . .
N2 Ag1 N1 C1 23.1(28) 2_447 .
O3 Ag1 N1 C1 175.7(28) 3_558 .
O1 Ag1 N1 C1 -75.0(28) . .
Ag1 N1 C1 C2 -76.0(88) . .
N1 C1 C2 C7 -47.7(79) . .
N1 C1 C2 C3 130.2(77) . .
C7 C2 C3 C4 0.7(5) . .
C1 C2 C3 C4 -177.2(3) . .
C7 C2 C3 C8 -177.5(3) . .
C1 C2 C3 C8 4.6(5) . .
C2 C3 C4 C5 -0.5(6) . .
C8 C3 C4 C5 177.8(4) . .
C3 C4 C5 C6 0.1(7) . .
C4 C5 C6 C7 0.0(7) . .
C5 C6 C7 C2 0.2(6) . .
C3 C2 C7 C6 -0.6(5) . .
C1 C2 C7 C6 177.3(3) . .
C4 C3 C8 C9 -102.2(176) . .
C2 C3 C8 C9 76.0(177) . .
C3 C8 C9 C10 -71.5(243) . .
C8 C9 C10 C11 -174.8(125) . .
C8 C9 C10 C15 5.2(129) . .
C15 C10 C11 C12 -0.6(6) . .
C9 C10 C11 C12 179.4(4) . .
C10 C11 C12 C13 0.4(6) . .
C11 C12 C13 C14 0.2(6) . .
C11 C12 C13 C16 -177.7(4) . .
C12 C13 C14 C15 -0.5(6) . .
C16 C13 C14 C15 177.4(4) . .
C13 C14 C15 C10 0.3(6) . .
C11 C10 C15 C14 0.3(6) . .
C9 C10 C15 C14 -179.7(4) . .
C14 C13 C16 N2 -60.9(70) . .
C12 C13 C16 N2 117.0(69) . .
C13 C16 N2 Ag1 53.9(95) . 2_457
